data_7045428
loop_
_publ_author_name
'Ypsilantis, Konstantinos'
'Plakatouras, John C.'
'Manos, Manolis J.'
'Kourtellaris, Andreas'
'Markopoulos, Georgios'
'Kolettas, Evangelos'
'Garoufis, Achilleas'

_publ_section_title
;
 Stepwise synthesis, characterization, DNA binding properties and
 cytotoxicity of diruthenium oligopyridine compounds conjugated with
 peptides.
;
_journal_issue 10
_journal_name_full 'Dalton transactions (Cambridge, England : 2003)'
_journal_page_first 3549
_journal_page_last 3567
_journal_paper_doi 10.1039/c7dt04639a
_journal_volume 47
_journal_year 2018
_chemical_formula_sum 'C60 H42 F24 N12 P4 Ru2'
_chemical_formula_weight 1713.07
_space_group_crystal_system monoclinic
_space_group_IT_number 15
_space_group_name_Hall '-C 2yc'
_space_group_name_H-M_alt 'C 1 2/c 1'
_symmetry_space_group_name_Hall '-C 2yc'
_symmetry_space_group_name_H-M 'C 1 2/c 1'
_atom_sites_solution_hydrogens geom
_audit_creation_method SHELXL-2016/6
_audit_update_record
;
2017-12-04 deposited with the CCDC.
2018-01-29 downloaded from the CCDC.
;
_cell_angle_alpha 90
_cell_angle_beta 97.180(8)
_cell_angle_gamma 90
_cell_formula_units_Z 4
_cell_length_a 14.9492(14)
_cell_length_b 33.781(3)
_cell_length_c 15.9327(11)
_cell_measurement_reflns_used 1643
_cell_measurement_temperature 100.3(3)
_cell_measurement_theta_max 23.8180
_cell_measurement_theta_min 3.5070
_cell_volume 7982.9(12)
_computing_structure_refinement 'SHELXL-2016/6 (Sheldrick, 2016)'
_diffrn_ambient_temperature 100.3(3)
_diffrn_detector_area_resol_mean 10.4223
_diffrn_measured_fraction_theta_full 0.998
_diffrn_measured_fraction_theta_max 0.998
_diffrn_measurement_device_type 'SuperNova, Dual, Cu at zero, Atlas'
_diffrn_measurement_method '\w scans'
_diffrn_radiation_monochromator mirror
_diffrn_radiation_source 'SuperNova (Mo) X-ray Source'
_diffrn_radiation_type MoK\a
_diffrn_radiation_wavelength 0.71073
_diffrn_reflns_av_R_equivalents 0.1023
_diffrn_reflns_av_unetI/netI 0.1530
_diffrn_reflns_Laue_measured_fraction_full 0.998
_diffrn_reflns_Laue_measured_fraction_max 0.998
_diffrn_reflns_limit_h_max 17
_diffrn_reflns_limit_h_min -16
_diffrn_reflns_limit_k_max 40
_diffrn_reflns_limit_k_min -40
_diffrn_reflns_limit_l_max 13
_diffrn_reflns_limit_l_min -18
_diffrn_reflns_number 16417
_diffrn_reflns_point_group_measured_fraction_full 0.998
_diffrn_reflns_point_group_measured_fraction_max 0.998
_diffrn_reflns_theta_full 25.0000
_diffrn_reflns_theta_max 25.0000
_diffrn_reflns_theta_min 3.1267
_exptl_absorpt_coefficient_mu 0.557
_exptl_absorpt_correction_T_max 1.00000
_exptl_absorpt_correction_T_min 0.69864
_exptl_absorpt_correction_type multi-scan
_exptl_absorpt_process_details
;
CrysAlisPro, Agilent Technologies,
Version 1.171.36.32 (release 02-08-2013 CrysAlis171 .NET)
(compiled Aug  2 2013,16:46:58)
Empirical absorption correction using spherical harmonics,
 implemented in SCALE3 ABSPACK scaling algorithm.
;
_exptl_crystal_colour purple
_exptl_crystal_density_diffrn 1.425
_exptl_crystal_density_meas ?
_exptl_crystal_description block
_exptl_crystal_F_000 3400
_exptl_crystal_size_max 0.1
_exptl_crystal_size_mid 0.08
_exptl_crystal_size_min 0.07
_refine_diff_density_max 1.382
_refine_diff_density_min -0.531
_refine_diff_density_rms 0.122
_refine_ls_extinction_method none
_refine_ls_goodness_of_fit_ref 0.951
_refine_ls_hydrogen_treatment constr
_refine_ls_matrix_type full
_refine_ls_number_parameters 465
_refine_ls_number_reflns 7024
_refine_ls_number_restraints 0
_refine_ls_restrained_S_all 0.951
_refine_ls_R_factor_all 0.1311
_refine_ls_R_factor_gt 0.0721
_refine_ls_shift/su_max 0.000
_refine_ls_shift/su_mean 0.000
_refine_ls_structure_factor_coef Fsqd
_refine_ls_weighting_details 'w=1/[\s^2^(Fo^2^)+(0.0683P)^2^] where P=(Fo^2^+2Fc^2^)/3'
_refine_ls_weighting_scheme calc
_refine_ls_wR_factor_gt 0.1637
_refine_ls_wR_factor_ref 0.1868
_reflns_Friedel_coverage 0.000
_reflns_number_gt 3870
_reflns_number_total 7024
_reflns_threshold_expression 'I > 2\s(I)'
_cod_data_source_file c7dt04639a2.cif
_cod_data_source_block pfor_sq
_cod_depositor_comments
;
The following automatic conversions were performed:

'_exptl_crystal_density_meas' value 'none' was changed to '?' - the
value is perceived as not measured.

Automatic conversion script
Id: cif_fix_values 4973 2017-02-22 13:04:09Z antanas 

 Adding full bibliography for 7045428--7045430.cif.
;
_cod_original_cell_volume 7982.8(11)
_cod_database_code 7045428
_shelx_shelxl_version_number 2016/6
_shelx_space_group_comment
;
The symmetry employed for this shelxl refinement is uniquely defined
by the following loop, which should always be used as a source of
symmetry information in preference to the above space-group names.
They are only intended as comments.
;

loop_
_space_group_symop_operation_xyz
'x, y, z'
'-x, y, -z+1/2'
'x+1/2, y+1/2, z'
'-x+1/2, y+1/2, -z+1/2'
'-x, -y, -z'
'x, -y, z-1/2'
'-x+1/2, -y+1/2, -z'
'x+1/2, -y+1/2, z-1/2'

loop_
_atom_site_label
_atom_site_type_symbol
_atom_site_fract_x
_atom_site_fract_y
_atom_site_fract_z
_atom_site_U_iso_or_equiv
_atom_site_adp_type
_atom_site_occupancy
_atom_site_site_symmetry_order
_atom_site_calc_flag
_atom_site_refinement_flags_posn
_atom_site_refinement_flags_adp
_atom_site_refinement_flags_occupancy
Ru1 Ru 0.000000 0.02808(2) 0.250000 0.0245(2) Uani 1 2 d S T P
C1 C -0.0208(4) 0.1460(2) 0.3210(4) 0.0281(17) Uani 1 1 d . . .
N1 N 0.000000 0.1656(2) 0.250000 0.0240(19) Uani 1 2 d S T P
Ru2 Ru 0.000000 0.22402(2) 0.250000 0.0313(3) Uani 1 2 d S T P
C2 C -0.0315(4) 0.10520(19) 0.3166(4) 0.0251(16) Uani 1 1 d . . .
N2 N 0.000000 0.0865(2) 0.250000 0.028(2) Uani 1 2 d S T P
P1 P 0.81309(16) 0.09989(7) 0.95518(15) 0.0477(6) Uani 1 1 d . . .
P2 P 0.7005(2) 0.15677(9) 0.5726(2) 0.0864(10) Uani 1 1 d . . .
F8 F 0.7677(3) 0.06271(13) 0.9944(3) 0.0655(15) Uani 1 1 d . . .
C8 C -0.0694(5) 0.07809(19) 0.3735(4) 0.0258(17) Uani 1 1 d . . .
N8 N -0.1329(4) 0.01627(16) 0.2013(3) 0.0251(13) Uani 1 1 d . . .
F10 F 0.8575(3) 0.13776(17) 0.9165(4) 0.086(2) Uani 1 1 d . . .
C10 C -0.1624(5) 0.0604(2) 0.4805(5) 0.042(2) Uani 1 1 d . . .
H10 H -0.201519 0.067354 0.519125 0.050 Uiso 1 1 calc R U .
N3 N -0.0388(4) 0.21353(16) 0.3666(4) 0.0326(15) Uani 1 1 d . . .
C3 C -0.0306(5) 0.1747(2) 0.3898(5) 0.0324(18) Uani 1 1 d . . .
F9 F 0.9068(3) 0.07891(15) 0.9642(5) 0.094(2) Uani 1 1 d . . .
C9 C -0.1301(5) 0.0889(2) 0.4279(5) 0.0356(19) Uani 1 1 d . . .
H9 H -0.149554 0.115055 0.429601 0.043 Uiso 1 1 calc R U .
F12 F 0.8415(5) 0.11716(17) 1.0464(4) 0.102(2) Uani 1 1 d . . .
C12 C -0.0817(5) 0.0122(2) 0.4127(4) 0.0315(18) Uani 1 1 d . . .
H12 H -0.067722 -0.014334 0.405573 0.038 Uiso 1 1 calc R U .
C18 C -0.2887(8) 0.2591(4) 0.0951(8) 0.087(4) Uani 1 1 d . . .
H18 H -0.342533 0.266876 0.063767 0.104 Uiso 1 1 calc R U .
F5 F 0.8000(4) 0.14457(19) 0.5778(4) 0.095(2) Uani 1 1 d . . .
C5 C -0.0336(6) 0.1927(2) 0.5361(5) 0.053(2) Uani 1 1 d . . .
H5 H -0.031824 0.185686 0.592788 0.063 Uiso 1 1 calc R U .
N5 N 0.000000 0.2834(3) 0.250000 0.049(3) Uani 1 2 d S T P
F11 F 0.7208(4) 0.12207(18) 0.9515(6) 0.134(3) Uani 1 1 d . . .
C11 C -0.1350(5) 0.0220(2) 0.4737(5) 0.042(2) Uani 1 1 d . . .
H11 H -0.152435 0.002673 0.510003 0.050 Uiso 1 1 calc R U .
C23 C 0.000000 -0.1122(3) 0.250000 0.037(3) Uani 1 2 d S T P
C25 C -0.2427(5) -0.0364(3) 0.1754(5) 0.041(2) Uani 1 1 d . . .
H25 H -0.255966 -0.063257 0.172238 0.050 Uiso 1 1 calc R U .
C13 C -0.0738(7) 0.3020(3) 0.2133(5) 0.055(3) Uani 1 1 d . . .
C22 C -0.0770(5) -0.0911(2) 0.2230(4) 0.0332(19) Uani 1 1 d . . .
H22 H -0.129697 -0.104566 0.202976 0.040 Uiso 1 1 calc R U .
C21 C -0.0771(5) -0.0506(2) 0.2251(4) 0.0277(17) Uani 1 1 d . . .
C20 C -0.1850(6) 0.2100(3) 0.1536(5) 0.051(2) Uani 1 1 d . . .
H20 H -0.171950 0.183255 0.161085 0.062 Uiso 1 1 calc R U .
C17 C -0.2267(8) 0.2874(3) 0.1320(7) 0.072(3) Uani 1 1 d . . .
H17 H -0.239808 0.314234 0.126438 0.086 Uiso 1 1 calc R U .
C29 C 0.000000 -0.1564(4) 0.250000 0.049(3) Uani 1 2 d S T P
C14 C -0.0761(9) 0.3433(3) 0.2132(6) 0.090(4) Uani 1 1 d . . .
H14 H -0.126936 0.357014 0.189236 0.108 Uiso 1 1 calc R U .
F7 F 0.7876(4) 0.0821(3) 0.8651(4) 0.154(4) Uani 1 1 d . . .
N7 N 0.000000 -0.0310(2) 0.250000 0.0231(19) Uani 1 2 d S T P
C7 C -0.0487(6) 0.2408(2) 0.4249(5) 0.046(2) Uani 1 1 d . . .
H7 H -0.057896 0.267024 0.408116 0.055 Uiso 1 1 calc R U .
C24 C -0.1537(5) -0.0235(2) 0.2002(4) 0.0328(18) Uani 1 1 d . . .
F3 F 0.5963(5) 0.1673(2) 0.5715(7) 0.170(4) Uani 1 1 d . . .
C16 C -0.1462(7) 0.2751(3) 0.1765(5) 0.050(2) Uani 1 1 d . . .
C19 C -0.2680(7) 0.2209(4) 0.1064(6) 0.072(3) Uani 1 1 d . . .
H19 H -0.307902 0.201510 0.083431 0.086 Uiso 1 1 calc R U .
C15 C 0.000000 0.3632(4) 0.250000 0.086(6) Uani 1 2 d S T P
H15 H -0.000002 0.390707 0.249998 0.103 Uiso 1 2 calc R U P
C27 C -0.2866(5) 0.0309(3) 0.1577(5) 0.052(2) Uani 1 1 d . . .
H27 H -0.330785 0.049939 0.143791 0.063 Uiso 1 1 calc R U .
C28 C -0.1976(5) 0.0420(2) 0.1803(5) 0.044(2) Uani 1 1 d . . .
H28 H -0.183152 0.068829 0.180592 0.053 Uiso 1 1 calc R U .
C32 C 0.000000 -0.2393(5) 0.250000 0.080(5) Uani 1 2 d S T P
H32 H -0.000001 -0.266810 0.250001 0.096 Uiso 1 2 calc R U P
C26 C -0.3093(6) -0.0090(3) 0.1559(6) 0.056(3) Uani 1 1 d . . .
H26 H -0.368791 -0.016909 0.141623 0.068 Uiso 1 1 calc R U .
F6 F 0.7213(6) 0.1919(3) 0.6339(6) 0.174(4) Uani 1 1 d . . .
N6 N -0.1251(4) 0.23613(19) 0.1874(4) 0.0350(16) Uani 1 1 d . . .
C6 C -0.0456(6) 0.2312(2) 0.5113(5) 0.051(3) Uani 1 1 d . . .
H6 H -0.051688 0.250908 0.550956 0.061 Uiso 1 1 calc R U .
C30 C -0.0825(8) -0.1774(3) 0.2499(6) 0.073(3) Uani 1 1 d . . .
H30 H -0.136908 -0.164277 0.251566 0.087 Uiso 1 1 calc R U .
F1 F 0.7065(7) 0.1879(3) 0.4997(6) 0.173(4) Uani 1 1 d . . .
F2 F 0.6766(6) 0.1229(3) 0.5051(10) 0.240(7) Uani 1 1 d . . .
C31 C -0.0780(8) -0.2196(3) 0.2471(7) 0.078(3) Uani 1 1 d . . .
H31 H -0.131440 -0.233940 0.243171 0.094 Uiso 1 1 calc R U .
F4 F 0.6902(8) 0.1268(3) 0.6431(10) 0.265(8) Uani 1 1 d . . .
N4 N -0.0488(4) 0.03912(16) 0.3629(3) 0.0262(14) Uani 1 1 d . . .
C4 C -0.0243(5) 0.1643(2) 0.4757(5) 0.041(2) Uani 1 1 d . . .
H4 H -0.013702 0.138125 0.491932 0.050 Uiso 1 1 calc R U .

loop_
_atom_site_aniso_label
_atom_site_aniso_U_11
_atom_site_aniso_U_22
_atom_site_aniso_U_33
_atom_site_aniso_U_23
_atom_site_aniso_U_13
_atom_site_aniso_U_12
Ru1 0.0330(5) 0.0224(4) 0.0190(4) 0.000 0.0069(4) 0.000
C1 0.035(4) 0.034(4) 0.015(4) 0.001(3) 0.003(3) -0.002(4)
N1 0.038(5) 0.020(4) 0.015(4) 0.000 0.009(4) 0.000
Ru2 0.0505(6) 0.0215(5) 0.0241(5) 0.000 0.0128(4) 0.000
C2 0.037(4) 0.021(4) 0.019(4) -0.001(3) 0.010(3) -0.005(3)
N2 0.051(5) 0.009(4) 0.026(5) 0.000 0.013(4) 0.000
P1 0.0610(15) 0.0485(14) 0.0352(13) 0.0115(12) 0.0115(12) 0.0146(13)
P2 0.095(2) 0.0637(19) 0.100(3) -0.004(2) 0.009(2) 0.0267(19)
F8 0.098(4) 0.041(3) 0.056(3) 0.007(3) 0.002(3) -0.010(3)
C8 0.039(4) 0.024(4) 0.016(4) -0.004(3) 0.011(3) 0.002(3)
N8 0.028(3) 0.027(3) 0.021(3) 0.000(3) 0.005(3) -0.002(3)
F10 0.065(3) 0.099(4) 0.095(5) 0.062(4) 0.017(3) 0.013(3)
C10 0.063(6) 0.027(4) 0.042(5) 0.005(4) 0.033(5) -0.003(4)
N3 0.055(4) 0.023(3) 0.021(3) -0.003(3) 0.010(3) 0.006(3)
C3 0.046(5) 0.030(4) 0.023(4) 0.003(4) 0.009(4) 0.002(4)
F9 0.065(4) 0.044(3) 0.165(7) -0.019(4) -0.016(4) 0.008(3)
C9 0.049(5) 0.025(4) 0.033(5) -0.001(4) 0.007(4) 0.008(4)
F12 0.178(7) 0.080(4) 0.058(4) -0.029(4) 0.053(4) -0.048(4)
C12 0.048(5) 0.027(4) 0.021(4) 0.005(3) 0.013(4) -0.001(4)
C18 0.069(8) 0.127(11) 0.068(8) 0.039(9) 0.020(7) 0.034(8)
F5 0.100(5) 0.107(5) 0.078(4) -0.020(4) 0.012(4) 0.027(4)
C5 0.092(7) 0.046(5) 0.024(5) 0.001(4) 0.022(5) -0.003(5)
N5 0.094(8) 0.026(5) 0.033(6) 0.000 0.036(6) 0.000
F11 0.075(4) 0.093(5) 0.245(10) 0.089(6) 0.069(5) 0.029(4)
C11 0.072(6) 0.038(5) 0.018(4) 0.003(4) 0.019(4) 0.002(4)
C23 0.061(8) 0.037(6) 0.018(6) 0.000 0.022(6) 0.000
C25 0.044(5) 0.057(5) 0.025(4) -0.003(4) 0.012(4) -0.017(5)
C13 0.101(8) 0.040(5) 0.028(5) 0.008(4) 0.030(6) 0.026(6)
C22 0.042(4) 0.031(4) 0.030(4) 0.000(4) 0.018(4) -0.012(4)
C21 0.036(4) 0.029(4) 0.020(4) 0.001(3) 0.008(3) -0.008(4)
C20 0.052(5) 0.068(6) 0.034(5) 0.020(5) 0.001(5) 0.018(5)
C17 0.098(8) 0.073(7) 0.052(7) 0.029(6) 0.037(7) 0.049(7)
C29 0.063(8) 0.065(9) 0.022(6) 0.000 0.018(6) 0.000
C14 0.193(14) 0.035(6) 0.045(7) 0.007(5) 0.031(8) 0.028(7)
F7 0.108(5) 0.312(11) 0.046(4) -0.043(6) 0.022(4) -0.097(6)
N7 0.036(5) 0.020(4) 0.017(4) 0.000 0.014(4) 0.000
C7 0.079(6) 0.020(4) 0.042(5) 0.007(4) 0.020(5) 0.009(4)
C24 0.038(4) 0.041(4) 0.022(4) 0.000(4) 0.014(4) -0.004(4)
F3 0.091(5) 0.085(5) 0.331(13) -0.050(7) 0.016(7) 0.034(4)
C16 0.073(6) 0.048(6) 0.032(5) 0.010(5) 0.020(5) 0.023(5)
C19 0.074(7) 0.095(9) 0.046(6) 0.011(7) 0.004(6) 0.013(7)
C15 0.19(2) 0.023(8) 0.045(10) 0.000 0.018(11) 0.000
C27 0.032(5) 0.079(7) 0.047(6) 0.020(5) 0.009(4) 0.014(5)
C28 0.054(5) 0.045(5) 0.036(5) 0.005(4) 0.020(4) 0.014(5)
C32 0.145(16) 0.050(9) 0.048(9) 0.000 0.027(11) 0.000
C26 0.031(5) 0.095(8) 0.043(6) 0.005(6) 0.003(4) -0.007(5)
F6 0.179(8) 0.149(8) 0.179(9) -0.091(8) -0.030(7) 0.043(7)
N6 0.047(4) 0.037(4) 0.021(3) 0.001(3) 0.009(3) 0.002(3)
C6 0.098(7) 0.027(4) 0.033(5) -0.010(4) 0.027(5) -0.001(5)
C30 0.116(9) 0.058(6) 0.049(6) -0.001(5) 0.027(6) -0.016(6)
F1 0.232(10) 0.179(9) 0.113(7) 0.045(7) 0.036(7) 0.080(8)
F2 0.111(6) 0.208(10) 0.384(18) -0.203(12) -0.037(8) 0.046(7)
C31 0.120(10) 0.056(7) 0.061(7) 0.013(6) 0.022(7) -0.002(7)
F4 0.278(13) 0.189(10) 0.374(19) 0.195(12) 0.219(14) 0.160(9)
N4 0.036(3) 0.026(3) 0.017(3) 0.000(3) 0.008(3) 0.001(3)
C4 0.075(6) 0.025(4) 0.026(4) -0.004(4) 0.018(4) -0.002(4)

loop_
_atom_type_symbol
_atom_type_description
_atom_type_scat_dispersion_real
_atom_type_scat_dispersion_imag
_atom_type_scat_source
C C 0.0033 0.0016 'International Tables Vol C Tables 4.2.6.8 and 6.1.1.4'
H H 0.0000 0.0000 'International Tables Vol C Tables 4.2.6.8 and 6.1.1.4'
N N 0.0061 0.0033 'International Tables Vol C Tables 4.2.6.8 and 6.1.1.4'
Ru Ru -1.2594 0.8363 'International Tables Vol C Tables 4.2.6.8 and 6.1.1.4'
P P 0.1023 0.0942 'International Tables Vol C Tables 4.2.6.8 and 6.1.1.4'
F F 0.0171 0.0103 'International Tables Vol C Tables 4.2.6.8 and 6.1.1.4'

loop_
_geom_angle_atom_site_label_1
_geom_angle_atom_site_label_2
_geom_angle_atom_site_label_3
_geom_angle
_geom_angle_site_symmetry_1
_geom_angle_site_symmetry_3
N2 Ru1 N7 180.0 . .
N2 Ru1 N4 79.56(15) . .
N7 Ru1 N4 100.44(15) . .
N2 Ru1 N4 79.56(15) . 2
N7 Ru1 N4 100.44(15) . 2
N4 Ru1 N4 159.1(3) . 2
N2 Ru1 N8 101.06(15) . .
N7 Ru1 N8 78.94(15) . .
N4 Ru1 N8 86.3(2) . .
N4 Ru1 N8 97.7(2) 2 .
N2 Ru1 N8 101.06(15) . 2
N7 Ru1 N8 78.94(15) . 2
N4 Ru1 N8 97.7(2) . 2
N4 Ru1 N8 86.3(2) 2 2
N8 Ru1 N8 157.9(3) . 2
N1 C1 C2 118.1(6) . .
N1 C1 C3 110.2(6) . .
C2 C1 C3 131.6(6) . .
C1 N1 C1 122.6(8) . 2
C1 N1 Ru2 118.7(4) . .
C1 N1 Ru2 118.7(4) 2 .
N1 Ru2 N5 180.0 . .
N1 Ru2 N3 80.02(16) . .
N5 Ru2 N3 99.98(16) . .
N1 Ru2 N3 80.02(16) . 2
N5 Ru2 N3 99.98(16) . 2
N3 Ru2 N3 160.0(3) . 2
N1 Ru2 N6 101.52(18) . .
N5 Ru2 N6 78.48(18) . .
N3 Ru2 N6 97.5(2) . .
N3 Ru2 N6 86.4(2) 2 .
N1 Ru2 N6 101.52(18) . 2
N5 Ru2 N6 78.48(18) . 2
N3 Ru2 N6 86.4(2) . 2
N3 Ru2 N6 97.5(2) 2 2
N6 Ru2 N6 157.0(4) . 2
N2 C2 C1 116.7(6) . .
N2 C2 C8 113.0(6) . .
C1 C2 C8 130.2(6) . .
C2 N2 C2 124.9(7) 2 .
C2 N2 Ru1 117.5(4) 2 .
C2 N2 Ru1 117.5(4) . .
F7 P1 F9 91.3(4) . .
F7 P1 F11 92.1(5) . .
F9 P1 F11 176.6(5) . .
F7 P1 F12 178.3(5) . .
F9 P1 F12 87.0(4) . .
F11 P1 F12 89.5(4) . .
F7 P1 F8 89.4(4) . .
F9 P1 F8 91.6(3) . .
F11 P1 F8 88.6(3) . .
F12 P1 F8 90.5(3) . .
F7 P1 F10 91.1(4) . .
F9 P1 F10 89.3(3) . .
F11 P1 F10 90.5(3) . .
F12 P1 F10 89.0(3) . .
F8 P1 F10 179.0(3) . .
F4 P2 F5 88.1(5) . .
F4 P2 F6 94.3(8) . .
F5 P2 F6 93.1(4) . .
F4 P2 F1 177.6(6) . .
F5 P2 F1 94.3(4) . .
F6 P2 F1 85.8(5) . .
F4 P2 F2 89.1(7) . .
F5 P2 F2 88.8(4) . .
F6 P2 F2 176.1(7) . .
F1 P2 F2 90.6(7) . .
F4 P2 F3 88.2(5) . .
F5 P2 F3 176.3(5) . .
F6 P2 F3 87.4(4) . .
F1 P2 F3 89.4(5) . .
F2 P2 F3 90.9(5) . .
N4 C8 C9 120.6(6) . .
N4 C8 C2 114.8(5) . .
C9 C8 C2 124.2(6) . .
C28 N8 C24 119.0(6) . .
C28 N8 Ru1 127.4(5) . .
C24 N8 Ru1 113.3(5) . .
C11 C10 C9 118.4(6) . .
C7 N3 C3 119.4(6) . .
C7 N3 Ru2 125.7(5) . .
C3 N3 Ru2 112.8(4) . .
N3 C3 C4 119.7(6) . .
N3 C3 C1 116.2(6) . .
C4 C3 C1 123.8(6) . .
C8 C9 C10 119.7(6) . .
N4 C12 C11 123.0(6) . .
C19 C18 C17 118.0(11) . .
C6 C5 C4 118.7(7) . .
C13 N5 C13 124.0(11) 2 .
C13 N5 Ru2 118.0(6) 2 .
C13 N5 Ru2 118.0(6) . .
C10 C11 C12 119.4(6) . .
C22 C23 C22 117.7(10) 2 .
C22 C23 C29 121.1(5) 2 .
C22 C23 C29 121.1(5) . .
C26 C25 C24 119.4(8) . .
N5 C13 C14 119.3(11) . .
N5 C13 C16 114.1(7) . .
C14 C13 C16 126.6(10) . .
C21 C22 C23 120.8(8) . .
N7 C21 C22 119.8(7) . .
N7 C21 C24 112.3(6) . .
C22 C21 C24 127.9(7) . .
N6 C20 C19 123.1(9) . .
C16 C17 C18 119.8(10) . .
C30 C29 C30 120.0(12) 2 .
C30 C29 C23 120.0(6) 2 .
C30 C29 C23 120.0(6) . .
C15 C14 C13 117.7(12) . .
C21 N7 C21 121.0(8) . 2
C21 N7 Ru1 119.5(4) . .
C21 N7 Ru1 119.5(4) 2 .
N3 C7 C6 122.0(7) . .
N8 C24 C25 120.5(7) . .
N8 C24 C21 115.6(6) . .
C25 C24 C21 123.8(7) . .
N6 C16 C17 121.9(10) . .
N6 C16 C13 113.5(8) . .
C17 C16 C13 124.5(9) . .
C18 C19 C20 119.7(11) . .
C14 C15 C14 122.1(14) 2 .
C28 C27 C26 119.6(8) . .
N8 C28 C27 122.5(8) . .
C31 C32 C31 120.4(15) 2 .
C25 C26 C27 118.9(8) . .
C20 N6 C16 117.4(8) . .
C20 N6 Ru2 126.6(6) . .
C16 N6 Ru2 116.0(6) . .
C5 C6 C7 119.3(7) . .
C29 C30 C31 117.0(10) . .
C32 C31 C30 122.6(12) . .
C12 N4 C8 118.4(5) . .
C12 N4 Ru1 126.2(4) . .
C8 N4 Ru1 113.1(4) . .
C5 C4 C3 120.5(7) . .

loop_
_geom_bond_atom_site_label_1
_geom_bond_atom_site_label_2
_geom_bond_distance
_geom_bond_site_symmetry_2
Ru1 N2 1.972(7) .
Ru1 N7 1.994(7) .
Ru1 N4 2.058(5) .
Ru1 N4 2.058(5) 2
Ru1 N8 2.079(6) .
Ru1 N8 2.079(6) 2
C1 N1 1.380(7) .
C1 C2 1.389(9) .
C1 C3 1.482(9) .
N1 Ru2 1.972(7) .
Ru2 N5 2.005(9) .
Ru2 N3 2.045(5) .
Ru2 N3 2.045(5) 2
Ru2 N6 2.048(7) .
Ru2 N6 2.048(7) 2
C2 N2 1.369(7) .
C2 C8 1.453(8) .
P1 F7 1.559(7) .
P1 F9 1.560(5) .
P1 F11 1.564(6) .
P1 F12 1.575(6) .
P1 F8 1.592(5) .
P1 F10 1.600(5) .
P2 F4 1.534(9) .
P2 F5 1.536(6) .
P2 F6 1.545(8) .
P2 F1 1.578(9) .
P2 F2 1.581(9) .
P2 F3 1.596(7) .
C8 N4 1.367(8) .
C8 C9 1.381(8) .
N8 C28 1.313(9) .
N8 C24 1.379(8) .
C10 C11 1.369(9) .
C10 C9 1.404(9) .
N3 C7 1.330(9) .
N3 C3 1.365(8) .
C3 C4 1.405(10) .
C12 N4 1.340(8) .
C12 C11 1.372(8) .
C18 C19 1.335(14) .
C18 C17 1.407(15) .
C5 C6 1.367(10) .
C5 C4 1.377(10) .
N5 C13 1.338(10) 2
N5 C13 1.338(10) .
C23 C22 1.376(9) 2
C23 C22 1.376(9) .
C23 C29 1.493(15) .
C25 C26 1.366(11) .
C25 C24 1.408(10) .
C13 C14 1.397(12) .
C13 C16 1.477(13) .
C22 C21 1.370(10) .
C21 N7 1.346(7) .
C21 C24 1.480(10) .
C20 N6 1.322(10) .
C20 C19 1.417(12) .
C17 C16 1.382(13) .
C29 C30 1.423(11) 2
C29 C30 1.423(11) .
C14 C15 1.387(12) .
C7 C6 1.410(10) .
C16 N6 1.359(10) .
C27 C28 1.387(11) .
C27 C26 1.387(12) .
C32 C31 1.339(11) 2
C32 C31 1.339(11) .
C30 C31 1.426(12) .
